data_4078026
loop_
_publ_author_name
'Kameo, Hajime'
'Hashimoto, Yasuhiro'
'Nakazawa, Hiroshi'

_publ_section_title
;
 Synthesis of Rhodaboratranes Bearing Phosphine-Tethered Boranes:
 Evaluation of the Metal--Boron Interaction
;
_journal_issue 8
_journal_name_full Organometallics
_journal_page_first 3155
_journal_paper_doi 10.1021/om3000423
_journal_volume 31
_journal_year 2012
_chemical_formula_moiety 'C55 H42 B O P3 Rh, B F4, 3(C H2 Cl2)'
_chemical_formula_sum 'C58 H48 B2 Cl6 F4 O P3 Rh'
_chemical_formula_weight 1267.10
_space_group_IT_number 2
_symmetry_cell_setting triclinic
_symmetry_Int_Tables_number 2
_symmetry_space_group_name_Hall '-P 1'
_symmetry_space_group_name_H-M 'P -1'
_cell_angle_alpha 104.110(4)
_cell_angle_beta 91.710(4)
_cell_angle_gamma 107.707(5)
_cell_formula_units_Z 2
_cell_length_a 12.262(2)
_cell_length_b 13.880(3)
_cell_length_c 17.753(4)
_cell_measurement_reflns_used 9017
_cell_measurement_temperature 120(2)
_cell_measurement_theta_max 27.4835
_cell_measurement_theta_min 4.0112
_cell_volume 2773.8(10)
_computing_cell_refinement CrystalClear
_computing_data_collection 'CrystalClear (Rigaku, 2001)'
_computing_molecular_graphics 'Ortep-3 for Windows (Farrugia, 1997)'
_computing_publication_material SHELXL97
_computing_structure_refinement 'SHELXL-97 (Sheldrick, 1997)'
_computing_structure_solution 'SIR97 (Altomare <i>et al.</i>,  1999)'
_diffrn_ambient_temperature 120(2)
_diffrn_detector_area_resol_mean 7.32
_diffrn_measured_fraction_theta_full 0.985
_diffrn_measured_fraction_theta_max 0.978
_diffrn_measurement_details
;
scan:
    Number of images: 360
               Slice: -80.0000 - 100.0000
         Image width: 0.5000
            Exp time: 5.0000
       Rotation axis: Phi
               Omega: 0.0000
                 Chi: 0.0000
                 Phi: 0.0000
                 XTD: 35.1642
              2theta: 9.8173
scan:
    Number of images: 100
               Slice: -30.0000 - 20.0000
         Image width: 0.5000
            Exp time: 5.0000
       Rotation axis: Omega
               Omega: 0.0000
                 Chi: 90.0000
                 Phi: 0.0000
                 XTD: 35.1642
              2theta: 9.8173
scan:
    Number of images: 100
               Slice: -30.0000 - 20.0000
         Image width: 0.5000
            Exp time: 5.0000
       Rotation axis: Omega
               Omega: 0.0000
                 Chi: 90.0000
                 Phi: 90.0000
                 XTD: 35.1642
              2theta: 9.8173
scan:
    Number of images: 100
               Slice: -30.0000 - 20.0000
         Image width: 0.5000
            Exp time: 5.0000
       Rotation axis: Omega
               Omega: 0.0000
                 Chi: 90.0000
                 Phi: 180.0000
                 XTD: 35.1642
              2theta: 9.8173

;
_diffrn_measurement_device 'Mercury CCD (2x2 bin mode)'
_diffrn_measurement_device_details 'AFC7: Eulerian 3-circle'
_diffrn_measurement_device_type 'Rigaku/MSC Mercury CCD'
_diffrn_measurement_method '\w or \f'
_diffrn_radiation_detector CCD
_diffrn_radiation_monochromator 'Graphite Monochromator'
_diffrn_radiation_source 'Rotating Anode'
_diffrn_radiation_type MoK\a
_diffrn_radiation_wavelength 0.71070
_diffrn_reflns_av_R_equivalents 0.0718
_diffrn_reflns_av_sigmaI/netI 0.1113
_diffrn_reflns_limit_h_max 13
_diffrn_reflns_limit_h_min -15
_diffrn_reflns_limit_k_max 16
_diffrn_reflns_limit_k_min -18
_diffrn_reflns_limit_l_max 23
_diffrn_reflns_limit_l_min -22
_diffrn_reflns_number 27886
_diffrn_reflns_reduction_process 'Lp corrections applied'
_diffrn_reflns_theta_full 25.00
_diffrn_reflns_theta_max 27.48
_diffrn_reflns_theta_min 4.01
_diffrn_source_current 280.0000
_diffrn_source_power 16.8000
_diffrn_source_voltage 60.0000
_exptl_absorpt_coefficient_mu 0.738
_exptl_absorpt_correction_T_max 0.9640
_exptl_absorpt_correction_T_min 0.8973
_exptl_absorpt_correction_type multi-scan
_exptl_absorpt_process_details '(Jacobson, 1998)'
_exptl_crystal_colour 'Pale Yellow'
_exptl_crystal_density_diffrn 1.517
_exptl_crystal_density_method 'not measured'
_exptl_crystal_description Prism
_exptl_crystal_F_000 1284
_exptl_crystal_preparation 'mounted on the CryoLoop with Palaton oil and placed in N2 stream at 120(2) K'
_exptl_crystal_size_max 0.15
_exptl_crystal_size_mid 0.07
_exptl_crystal_size_min 0.05
_refine_diff_density_max 2.400
_refine_diff_density_min -2.019
_refine_diff_density_rms 0.168
_refine_ls_extinction_method none
_refine_ls_goodness_of_fit_ref 1.075
_refine_ls_hydrogen_treatment constr
_refine_ls_matrix_type full
_refine_ls_number_parameters 677
_refine_ls_number_reflns 12431
_refine_ls_number_restraints 0
_refine_ls_restrained_S_all 1.075
_refine_ls_R_factor_all 0.1160
_refine_ls_R_factor_gt 0.0825
_refine_ls_shift/su_max 0.001
_refine_ls_shift/su_mean 0.000
_refine_ls_structure_factor_coef Fsqd
_refine_ls_weighting_details 'calc w=1/[\s^2^(Fo^2^)+(0.1277P)^2^+5.7418P] where P=(Fo^2^+2Fc^2^)/3'
_refine_ls_weighting_scheme calc
_refine_ls_wR_factor_gt 0.2179
_refine_ls_wR_factor_ref 0.2349
_reflns_number_gt 8902
_reflns_number_total 12431
_reflns_threshold_expression >2sigma(I)
_cod_data_source_file om3000423_si_003.cif
_cod_data_source_block 4
_cod_depositor_comments
;
The following automatic conversions were performed:

'_exptl_absorpt_correction_type' value 'Multi-scan' changed to
'multi-scan' according to
/home/saulius/struct/CIF-dictionaries/cif_core.dic dictionary named
'cif_core.dic' version 2.4.1 from 2010-06-29.

Automatic conversion script
Id: cif_fix_values 1715 2011-07-08 13:25:40Z adriana 
;
_cod_original_cell_volume 2773.9(10)
_cod_original_sg_symbol_H-M P-1
_cod_database_code 4078026

loop_
_symmetry_equiv_pos_as_xyz
'x, y, z'
'-x, -y, -z'

loop_
_atom_site_label
_atom_site_type_symbol
_atom_site_fract_x
_atom_site_fract_y
_atom_site_fract_z
_atom_site_U_iso_or_equiv
_atom_site_adp_type
_atom_site_occupancy
_atom_site_symmetry_multiplicity
_atom_site_calc_flag
_atom_site_refinement_flags
_atom_site_disorder_assembly
_atom_site_disorder_group
Rh1 Rh 0.27232(3) 0.11178(3) 0.26756(3) 0.01249(14) Uani 1 1 d . . .
C1 C 0.1945(5) 0.1598(4) 0.1940(4) 0.0183(12) Uani 1 1 d . . .
O1 O 0.1554(4) 0.1913(4) 0.1521(3) 0.0294(10) Uani 1 1 d . . .
B1 B 0.4439(5) 0.2433(5) 0.2823(4) 0.0141(12) Uani 1 1 d . . .
P1 P 0.33844(12) 0.02240(12) 0.16094(9) 0.0158(3) Uani 1 1 d . . .
C2 C 0.5173(5) 0.2050(5) 0.2140(3) 0.0161(11) Uani 1 1 d . . .
C3 C 0.6272(5) 0.2741(5) 0.2107(4) 0.0223(13) Uani 1 1 d . . .
H3A H 0.6532 0.3412 0.2473 0.027 Uiso 1 1 calc R . .
C4 C 0.6987(5) 0.2475(6) 0.1559(4) 0.0297(15) Uani 1 1 d . . .
H4A H 0.7722 0.2960 0.1552 0.036 Uiso 1 1 calc R . .
C5 C 0.6624(5) 0.1504(6) 0.1027(4) 0.0294(15) Uani 1 1 d . . .
H5A H 0.7113 0.1318 0.0652 0.035 Uiso 1 1 calc R . .
C6 C 0.5551(5) 0.0800(5) 0.1034(4) 0.0234(13) Uani 1 1 d . . .
H6A H 0.5298 0.0137 0.0658 0.028 Uiso 1 1 calc R . .
C7 C 0.4839(5) 0.1061(5) 0.1595(3) 0.0176(12) Uani 1 1 d . . .
C8 C 0.2634(5) 0.0138(5) 0.0674(3) 0.0181(12) Uani 1 1 d . . .
C9 C 0.3066(5) 0.0858(5) 0.0253(4) 0.0237(13) Uani 1 1 d . . .
H9A H 0.3785 0.1394 0.0434 0.028 Uiso 1 1 calc R . .
C10 C 0.2445(6) 0.0797(5) -0.0440(4) 0.0269(14) Uani 1 1 d . . .
H10A H 0.2757 0.1275 -0.0741 0.032 Uiso 1 1 calc R . .
C11 C 0.1387(6) 0.0050(6) -0.0686(4) 0.0298(15) Uani 1 1 d . . .
H11A H 0.0959 0.0022 -0.1150 0.036 Uiso 1 1 calc R . .
C12 C 0.0946(5) -0.0653(6) -0.0266(4) 0.0276(14) Uani 1 1 d . . .
H12A H 0.0214 -0.1172 -0.0445 0.033 Uiso 1 1 calc R . .
C13 C 0.1554(5) -0.0623(5) 0.0423(4) 0.0226(13) Uani 1 1 d . . .
H13A H 0.1238 -0.1112 0.0715 0.027 Uiso 1 1 calc R . .
C14 C 0.3228(5) -0.1152(5) 0.1518(4) 0.0231(13) Uani 1 1 d . . .
C15 C 0.3952(6) -0.1670(6) 0.1129(4) 0.0314(15) Uani 1 1 d . . .
H15A H 0.4629 -0.1291 0.0948 0.038 Uiso 1 1 calc R . .
C16 C 0.3660(7) -0.2754(6) 0.1014(5) 0.0389(18) Uani 1 1 d . . .
H16A H 0.4157 -0.3106 0.0761 0.047 Uiso 1 1 calc R . .
C17 C 0.2698(7) -0.3313(6) 0.1250(5) 0.042(2) Uani 1 1 d . . .
H17A H 0.2510 -0.4052 0.1148 0.050 Uiso 1 1 calc R . .
C18 C 0.1974(7) -0.2809(5) 0.1645(5) 0.0370(18) Uani 1 1 d . . .
H18A H 0.1303 -0.3199 0.1826 0.044 Uiso 1 1 calc R . .
C19 C 0.2244(5) -0.1730(5) 0.1772(4) 0.0271(14) Uani 1 1 d . . .
H19A H 0.1749 -0.1385 0.2036 0.033 Uiso 1 1 calc R . .
P2 P 0.37227(11) 0.06253(11) 0.35707(9) 0.0135(3) Uani 1 1 d . . .
C20 C 0.5084(4) 0.2593(4) 0.3675(3) 0.0127(10) Uani 1 1 d . . .
C21 C 0.5982(5) 0.3531(5) 0.4019(3) 0.0173(11) Uani 1 1 d . . .
H21A H 0.6173 0.4067 0.3753 0.021 Uiso 1 1 calc R . .
C22 C 0.6591(5) 0.3695(5) 0.4727(4) 0.0188(12) Uani 1 1 d . . .
H22A H 0.7197 0.4336 0.4940 0.023 Uiso 1 1 calc R . .
C23 C 0.6326(5) 0.2930(5) 0.5132(4) 0.0225(13) Uani 1 1 d . . .
H23A H 0.6742 0.3049 0.5624 0.027 Uiso 1 1 calc R . .
C24 C 0.5445(5) 0.1985(5) 0.4813(4) 0.0215(13) Uani 1 1 d . . .
H24A H 0.5261 0.1451 0.5081 0.026 Uiso 1 1 calc R . .
C25 C 0.4837(5) 0.1838(4) 0.4091(3) 0.0153(11) Uani 1 1 d . . .
C26 C 0.4538(4) -0.0277(4) 0.3266(3) 0.0147(11) Uani 1 1 d . . .
C27 C 0.5604(5) 0.0090(5) 0.2987(3) 0.0179(12) Uani 1 1 d . . .
H27A H 0.5906 0.0805 0.2981 0.021 Uiso 1 1 calc R . .
C28 C 0.6217(5) -0.0595(5) 0.2720(4) 0.0200(12) Uani 1 1 d . . .
H28A H 0.6938 -0.0346 0.2530 0.024 Uiso 1 1 calc R . .
C29 C 0.5790(5) -0.1640(5) 0.2727(4) 0.0229(13) Uani 1 1 d . . .
H29A H 0.6209 -0.2106 0.2538 0.027 Uiso 1 1 calc R . .
C30 C 0.4746(5) -0.1997(5) 0.3014(4) 0.0234(13) Uani 1 1 d . . .
H30A H 0.4456 -0.2708 0.3028 0.028 Uiso 1 1 calc R . .
C31 C 0.4121(5) -0.1326(5) 0.3279(4) 0.0188(12) Uani 1 1 d . . .
H31A H 0.3404 -0.1582 0.3471 0.023 Uiso 1 1 calc R . .
C32 C 0.2739(4) 0.0030(4) 0.4193(3) 0.0161(11) Uani 1 1 d . . .
C33 C 0.3080(5) -0.0107(5) 0.4905(4) 0.0244(13) Uani 1 1 d . . .
H33A H 0.3876 0.0110 0.5086 0.029 Uiso 1 1 calc R . .
C34 C 0.2274(5) -0.0554(6) 0.5348(4) 0.0302(15) Uani 1 1 d . . .
H34A H 0.2517 -0.0640 0.5834 0.036 Uiso 1 1 calc R . .
C35 C 0.1109(5) -0.0879(5) 0.5090(4) 0.0261(14) Uani 1 1 d . . .
H35A H 0.0555 -0.1180 0.5401 0.031 Uiso 1 1 calc R . .
C36 C 0.0757(5) -0.0764(5) 0.4384(4) 0.0229(13) Uani 1 1 d . . .
H36A H -0.0041 -0.0989 0.4207 0.027 Uiso 1 1 calc R . .
C37 C 0.1568(5) -0.0320(5) 0.3927(4) 0.0202(12) Uani 1 1 d . . .
H37A H 0.1322 -0.0255 0.3434 0.024 Uiso 1 1 calc R . .
P3 P 0.23376(11) 0.24579(11) 0.36414(8) 0.0132(3) Uani 1 1 d . . .
C38 C 0.3965(4) 0.3381(4) 0.2779(3) 0.0146(11) Uani 1 1 d . . .
C39 C 0.4397(5) 0.4085(5) 0.2320(4) 0.0186(12) Uani 1 1 d . . .
H39A H 0.4998 0.4005 0.2010 0.022 Uiso 1 1 calc R . .
C40 C 0.3955(5) 0.4891(5) 0.2317(4) 0.0211(12) Uani 1 1 d . . .
H40A H 0.4258 0.5357 0.2005 0.025 Uiso 1 1 calc R . .
C41 C 0.3077(5) 0.5028(5) 0.2761(4) 0.0200(12) Uani 1 1 d . . .
H41A H 0.2781 0.5583 0.2751 0.024 Uiso 1 1 calc R . .
C42 C 0.2635(5) 0.4362(5) 0.3214(3) 0.0177(12) Uani 1 1 d . . .
H42A H 0.2036 0.4457 0.3522 0.021 Uiso 1 1 calc R . .
C43 C 0.3066(4) 0.3546(4) 0.3224(3) 0.0139(11) Uani 1 1 d . . .
C44 C 0.2828(4) 0.2831(4) 0.4681(3) 0.0137(11) Uani 1 1 d . . .
C45 C 0.3771(5) 0.3725(4) 0.5022(3) 0.0171(11) Uani 1 1 d . . .
H45A H 0.4161 0.4166 0.4714 0.021 Uiso 1 1 calc R . .
C46 C 0.4132(5) 0.3961(5) 0.5813(3) 0.0179(12) Uani 1 1 d . . .
H46A H 0.4782 0.4557 0.6044 0.022 Uiso 1 1 calc R . .
C47 C 0.3555(5) 0.3340(5) 0.6261(4) 0.0194(12) Uani 1 1 d . . .
H47A H 0.3806 0.3516 0.6803 0.023 Uiso 1 1 calc R . .
C48 C 0.2617(5) 0.2462(5) 0.5939(4) 0.0198(12) Uani 1 1 d . . .
H48A H 0.2223 0.2040 0.6258 0.024 Uiso 1 1 calc R . .
C49 C 0.2252(5) 0.2200(5) 0.5140(3) 0.0171(11) Uani 1 1 d . . .
H49A H 0.1612 0.1592 0.4911 0.021 Uiso 1 1 calc R . .
C50 C 0.0848(5) 0.2459(5) 0.3660(4) 0.0184(12) Uani 1 1 d . . .
C51 C 0.0564(5) 0.3195(5) 0.4219(4) 0.0210(12) Uani 1 1 d . . .
H51A H 0.1133 0.3667 0.4628 0.025 Uiso 1 1 calc R . .
C52 C -0.0547(5) 0.3254(5) 0.4190(4) 0.0240(13) Uani 1 1 d . . .
H52A H -0.0737 0.3760 0.4582 0.029 Uiso 1 1 calc R . .
C53 C -0.1368(5) 0.2586(6) 0.3598(4) 0.0283(15) Uani 1 1 d . . .
H53A H -0.2120 0.2642 0.3571 0.034 Uiso 1 1 calc R . .
C54 C -0.1107(5) 0.1836(5) 0.3043(4) 0.0258(14) Uani 1 1 d . . .
H54A H -0.1683 0.1368 0.2637 0.031 Uiso 1 1 calc R . .
C55 C 0.0003(5) 0.1755(5) 0.3069(4) 0.0210(12) Uani 1 1 d . . .
H55A H 0.0179 0.1227 0.2689 0.025 Uiso 1 1 calc R . .
B2 B 0.0778(14) 0.1281(13) 0.7649(11) 0.026(3) Uani 0.560(12) 1 d P A 1
F1 F 0.1056(6) 0.0756(6) 0.6948(4) 0.036(2) Uani 0.560(12) 1 d P A 1
F2 F 0.1700(4) 0.1536(5) 0.8113(4) 0.0648(16) Uani 1 1 d . . .
F3 F -0.0205(3) 0.0544(3) 0.7869(2) 0.0299(9) Uani 1 1 d . . .
F4 F 0.0389(4) 0.2069(4) 0.7521(3) 0.0495(13) Uani 1 1 d . . .
B2B B 0.0629(17) 0.1552(18) 0.8008(16) 0.028(5) Uani 0.440(12) 1 d P A 2
F1B F 0.0588(9) 0.2136(10) 0.8749(7) 0.059(4) Uani 0.440(12) 1 d P A 2
C56 C 0.0398(7) 0.3573(8) 0.6496(8) 0.072(4) Uani 1 1 d . . .
H56A H 0.0475 0.2990 0.6074 0.087 Uiso 1 1 calc R . .
H56B H 0.0590 0.3447 0.7002 0.087 Uiso 1 1 calc R . .
Cl1 Cl 0.13872(18) 0.47532(17) 0.64249(16) 0.0536(6) Uani 1 1 d . . .
Cl2 Cl -0.10098(18) 0.3565(2) 0.64309(17) 0.0649(7) Uani 1 1 d . . .
C57 C 0.802(3) 0.594(3) 0.085(2) 0.136(13) Uiso 0.50 1 d P B 1
H57A H 0.8439 0.5440 0.0631 0.163 Uiso 0.50 1 calc PR B 1
H57B H 0.8582 0.6627 0.1118 0.163 Uiso 0.50 1 calc PR B 1
Cl3 Cl 0.6893(12) 0.6058(12) -0.0040(10) 0.343(7) Uiso 1 1 d . . .
Cl4 Cl 0.7008(9) 0.5441(9) 0.1480(6) 0.257(4) Uiso 1 1 d . . .
C57B C 0.724(4) 0.621(3) 0.080(3) 0.142(14) Uiso 0.50 1 d P B 2
H57C H 0.6996 0.6814 0.1063 0.170 Uiso 0.50 1 calc PR B 2
H57D H 0.8093 0.6493 0.0844 0.170 Uiso 0.50 1 calc PR B 2
C58 C -0.0442(9) 0.3574(9) 0.0277(7) 0.178(4) Uiso 0.50 1 d P C 1
H58A H -0.1062 0.2896 0.0206 0.213 Uiso 0.50 1 calc PR C 1
H58B H -0.0231 0.3659 -0.0242 0.213 Uiso 0.50 1 calc PR C 1
Cl5 Cl -0.0906(15) 0.4674(15) 0.0812(11) 0.223(7) Uiso 0.50 1 d P C 1
Cl6 Cl 0.0753(13) 0.3635(12) 0.0867(9) 0.177(5) Uiso 0.50 1 d P C 1
C58B C 0.0258(17) 0.3654(17) 0.1183(12) 0.054(5) Uiso 0.50 1 d P D 2
H58C H -0.0033 0.2958 0.1289 0.065 Uiso 0.50 1 calc PR D 2
H58D H 0.1090 0.3797 0.1130 0.065 Uiso 0.50 1 calc PR D 2
Cl5B Cl -0.0442(9) 0.3574(9) 0.0277(7) 0.178(4) Uiso 0.50 1 d P D 2
Cl6B Cl 0.0135(12) 0.4470(12) 0.1894(9) 0.180(5) Uiso 0.50 1 d P D 2

loop_
_atom_site_aniso_label
_atom_site_aniso_U_11
_atom_site_aniso_U_22
_atom_site_aniso_U_33
_atom_site_aniso_U_23
_atom_site_aniso_U_13
_atom_site_aniso_U_12
Rh1 0.0135(2) 0.0129(2) 0.0115(2) 0.00248(16) -0.00021(14) 0.00569(15)
C1 0.021(3) 0.015(3) 0.019(3) 0.002(2) 0.004(2) 0.008(2)
O1 0.033(2) 0.034(3) 0.025(3) 0.009(2) -0.0025(19) 0.016(2)
B1 0.011(3) 0.012(3) 0.015(3) -0.002(2) 0.000(2) 0.003(2)
P1 0.0189(7) 0.0158(7) 0.0132(7) 0.0014(6) -0.0005(5) 0.0087(5)
C2 0.020(3) 0.023(3) 0.009(3) 0.005(2) 0.002(2) 0.012(2)
C3 0.015(3) 0.030(3) 0.022(3) 0.004(3) 0.003(2) 0.008(2)
C4 0.021(3) 0.036(4) 0.031(4) 0.003(3) 0.011(3) 0.011(3)
C5 0.024(3) 0.037(4) 0.027(4) 0.003(3) 0.008(3) 0.014(3)
C6 0.026(3) 0.031(4) 0.015(3) 0.002(3) 0.002(2) 0.016(3)
C7 0.019(3) 0.020(3) 0.017(3) 0.005(2) -0.001(2) 0.010(2)
C8 0.027(3) 0.019(3) 0.013(3) 0.002(2) 0.001(2) 0.016(2)
C9 0.030(3) 0.023(3) 0.018(3) 0.004(3) -0.002(2) 0.009(2)
C10 0.040(4) 0.030(4) 0.018(3) 0.010(3) 0.005(3) 0.019(3)
C11 0.036(4) 0.042(4) 0.020(3) 0.006(3) -0.001(3) 0.026(3)
C12 0.021(3) 0.037(4) 0.024(3) -0.001(3) -0.003(2) 0.015(3)
C13 0.021(3) 0.028(3) 0.020(3) 0.007(3) 0.005(2) 0.009(2)
C14 0.033(3) 0.020(3) 0.017(3) -0.001(2) -0.005(2) 0.014(2)
C15 0.045(4) 0.028(4) 0.027(4) 0.003(3) 0.003(3) 0.023(3)
C16 0.061(5) 0.026(4) 0.032(4) -0.003(3) 0.001(3) 0.027(4)
C17 0.065(5) 0.016(3) 0.039(5) 0.002(3) -0.016(4) 0.013(3)
C18 0.046(4) 0.020(3) 0.037(4) 0.004(3) -0.013(3) 0.003(3)
C19 0.028(3) 0.024(3) 0.028(4) 0.005(3) -0.005(3) 0.010(3)
P2 0.0144(7) 0.0126(7) 0.0143(7) 0.0039(5) 0.0004(5) 0.0050(5)
C20 0.013(2) 0.010(3) 0.016(3) 0.004(2) 0.000(2) 0.0068(19)
C21 0.016(3) 0.017(3) 0.019(3) 0.004(2) 0.003(2) 0.006(2)
C22 0.013(3) 0.016(3) 0.023(3) 0.000(2) 0.000(2) 0.002(2)
C23 0.023(3) 0.025(3) 0.020(3) 0.004(3) -0.007(2) 0.010(2)
C24 0.027(3) 0.020(3) 0.019(3) 0.008(2) -0.004(2) 0.008(2)
C25 0.018(3) 0.015(3) 0.012(3) -0.002(2) -0.001(2) 0.009(2)
C26 0.017(3) 0.014(3) 0.013(3) 0.002(2) -0.002(2) 0.006(2)
C27 0.020(3) 0.018(3) 0.017(3) 0.004(2) 0.002(2) 0.010(2)
C28 0.019(3) 0.023(3) 0.023(3) 0.007(3) 0.004(2) 0.013(2)
C29 0.029(3) 0.022(3) 0.025(3) 0.007(3) 0.005(2) 0.016(2)
C30 0.031(3) 0.020(3) 0.024(3) 0.005(3) 0.005(2) 0.014(2)
C31 0.018(3) 0.019(3) 0.020(3) 0.007(2) -0.001(2) 0.006(2)
C32 0.015(3) 0.014(3) 0.018(3) 0.004(2) 0.000(2) 0.004(2)
C33 0.021(3) 0.032(4) 0.023(3) 0.013(3) 0.001(2) 0.008(2)
C34 0.022(3) 0.046(4) 0.025(4) 0.018(3) 0.001(2) 0.007(3)
C35 0.025(3) 0.027(3) 0.024(4) 0.005(3) 0.006(2) 0.006(2)
C36 0.014(3) 0.026(3) 0.029(4) 0.013(3) 0.001(2) 0.003(2)
C37 0.019(3) 0.022(3) 0.020(3) 0.008(2) 0.001(2) 0.005(2)
P3 0.0131(6) 0.0134(7) 0.0134(7) 0.0024(5) 0.0012(5) 0.0058(5)
C38 0.016(3) 0.014(3) 0.013(3) 0.003(2) 0.000(2) 0.005(2)
C39 0.019(3) 0.019(3) 0.019(3) 0.005(2) 0.001(2) 0.008(2)
C40 0.027(3) 0.017(3) 0.022(3) 0.010(2) 0.007(2) 0.008(2)
C41 0.021(3) 0.019(3) 0.024(3) 0.008(2) -0.001(2) 0.011(2)
C42 0.019(3) 0.020(3) 0.015(3) 0.002(2) 0.001(2) 0.010(2)
C43 0.016(3) 0.013(3) 0.009(3) -0.001(2) -0.0036(19) 0.003(2)
C44 0.013(2) 0.014(3) 0.015(3) 0.002(2) 0.003(2) 0.008(2)
C45 0.020(3) 0.015(3) 0.020(3) 0.006(2) 0.008(2) 0.009(2)
C46 0.016(3) 0.019(3) 0.020(3) 0.002(2) 0.000(2) 0.009(2)
C47 0.020(3) 0.021(3) 0.018(3) 0.007(2) -0.001(2) 0.007(2)
C48 0.025(3) 0.018(3) 0.017(3) 0.005(2) 0.004(2) 0.008(2)
C49 0.015(3) 0.016(3) 0.021(3) 0.004(2) 0.003(2) 0.006(2)
C50 0.014(3) 0.019(3) 0.027(3) 0.012(3) 0.003(2) 0.006(2)
C51 0.023(3) 0.017(3) 0.025(3) 0.006(2) 0.002(2) 0.008(2)
C52 0.024(3) 0.025(3) 0.028(4) 0.007(3) 0.010(2) 0.015(2)
C53 0.014(3) 0.036(4) 0.042(4) 0.021(3) 0.006(3) 0.008(2)
C54 0.016(3) 0.027(3) 0.032(4) 0.008(3) 0.000(2) 0.002(2)
C55 0.017(3) 0.017(3) 0.025(3) 0.004(2) 0.000(2) 0.002(2)
B2 0.035(8) 0.022(8) 0.021(9) 0.009(7) -0.003(7) 0.006(6)
F1 0.032(4) 0.050(5) 0.031(4) 0.017(4) 0.014(3) 0.013(3)
F2 0.029(2) 0.077(4) 0.100(5) 0.049(4) 0.000(3) 0.015(2)
F3 0.033(2) 0.025(2) 0.034(2) 0.0138(17) 0.0020(16) 0.0100(16)
F4 0.048(3) 0.042(3) 0.067(3) 0.036(3) -0.003(2) 0.010(2)
B2B 0.028(10) 0.031(12) 0.031(13) 0.011(10) 0.011(9) 0.015(8)
F1B 0.038(6) 0.065(8) 0.046(7) -0.015(6) 0.007(5) -0.002(5)
C56 0.031(4) 0.062(6) 0.144(11) 0.067(7) 0.018(5) 0.011(4)
Cl1 0.0449(11) 0.0394(12) 0.0779(17) 0.0258(11) 0.0085(10) 0.0073(9)
Cl2 0.0292(10) 0.0871(19) 0.0858(19) 0.0270(15) 0.0098(10) 0.0257(10)

loop_
_atom_type_symbol
_atom_type_description
_atom_type_scat_dispersion_real
_atom_type_scat_dispersion_imag
_atom_type_scat_source
C C 0.0033 0.0016 'International Tables Vol C Tables 4.2.6.8 and 6.1.1.4'
H H 0.0000 0.0000 'International Tables Vol C Tables 4.2.6.8 and 6.1.1.4'
B B 0.0013 0.0007 'International Tables Vol C Tables 4.2.6.8 and 6.1.1.4'
O O 0.0106 0.0060 'International Tables Vol C Tables 4.2.6.8 and 6.1.1.4'
F F 0.0171 0.0103 'International Tables Vol C Tables 4.2.6.8 and 6.1.1.4'
P P 0.1023 0.0942 'International Tables Vol C Tables 4.2.6.8 and 6.1.1.4'
Cl Cl 0.1484 0.1585 'International Tables Vol C Tables 4.2.6.8 and 6.1.1.4'
Rh Rh -1.1178 0.9187 'International Tables Vol C Tables 4.2.6.8 and 6.1.1.4'

loop_
_geom_angle_atom_site_label_1
_geom_angle_atom_site_label_2
_geom_angle_atom_site_label_3
_geom_angle
C1 Rh1 B1 95.2(2)
C1 Rh1 P1 86.99(18)
B1 Rh1 P1 86.50(16)
C1 Rh1 P2 177.15(17)
B1 Rh1 P2 82.09(17)
P1 Rh1 P2 93.61(5)
C1 Rh1 P3 84.64(18)
B1 Rh1 P3 80.07(16)
P1 Rh1 P3 163.45(5)
P2 Rh1 P3 94.08(5)
O1 C1 Rh1 176.3(5)
C38 B1 C2 118.0(5)
C38 B1 C20 113.0(5)
C2 B1 C20 110.7(4)
C38 B1 Rh1 99.4(3)
C2 B1 Rh1 107.2(4)
C20 B1 Rh1 107.3(4)
C7 P1 C14 115.2(3)
C7 P1 C8 103.7(3)
C14 P1 C8 101.4(3)
C7 P1 Rh1 104.8(2)
C14 P1 Rh1 118.0(2)
C8 P1 Rh1 113.03(19)
C7 C2 C3 116.5(5)
C7 C2 B1 125.7(5)
C3 C2 B1 117.7(5)
C4 C3 C2 122.3(6)
C4 C3 H3A 118.9
C2 C3 H3A 118.9
C5 C4 C3 119.6(6)
C5 C4 H4A 120.2
C3 C4 H4A 120.2
C4 C5 C6 120.3(6)
C4 C5 H5A 119.8
C6 C5 H5A 119.8
C5 C6 C7 120.1(6)
C5 C6 H6A 120.0
C7 C6 H6A 120.0
C6 C7 C2 121.2(5)
C6 C7 P1 123.1(5)
C2 C7 P1 115.4(4)
C9 C8 C13 119.8(5)
C9 C8 P1 121.5(5)
C13 C8 P1 118.5(5)
C8 C9 C10 120.0(6)
C8 C9 H9A 120.0
C10 C9 H9A 120.0
C11 C10 C9 120.1(6)
C11 C10 H10A 119.9
C9 C10 H10A 119.9
C12 C11 C10 120.2(6)
C12 C11 H11A 119.9
C10 C11 H11A 119.9
C11 C12 C13 121.1(6)
C11 C12 H12A 119.5
C13 C12 H12A 119.5
C8 C13 C12 118.8(6)
C8 C13 H13A 120.6
C12 C13 H13A 120.6
C19 C14 C15 119.1(6)
C19 C14 P1 116.2(5)
C15 C14 P1 124.2(5)
C16 C15 C14 118.8(7)
C16 C15 H15A 120.6
C14 C15 H15A 120.6
C17 C16 C15 121.9(7)
C17 C16 H16A 119.0
C15 C16 H16A 119.0
C16 C17 C18 120.1(7)
C16 C17 H17A 120.0
C18 C17 H17A 120.0
C19 C18 C17 119.3(7)
C19 C18 H18A 120.4
C17 C18 H18A 120.4
C14 C19 C18 120.8(7)
C14 C19 H19A 119.6
C18 C19 H19A 119.6
C32 P2 C25 113.9(3)
C32 P2 C26 104.1(3)
C25 P2 C26 102.8(2)
C32 P2 Rh1 109.70(18)
C25 P2 Rh1 104.39(19)
C26 P2 Rh1 122.22(19)
C25 C20 C21 116.6(5)
C25 C20 B1 124.0(5)
C21 C20 B1 119.4(5)
C22 C21 C20 122.0(5)
C22 C21 H21A 119.0
C20 C21 H21A 119.0
C21 C22 C23 120.4(5)
C21 C22 H22A 119.8
C23 C22 H22A 119.8
C22 C23 C24 119.7(5)
C22 C23 H23A 120.2
C24 C23 H23A 120.2
C23 C24 C25 118.9(6)
C23 C24 H24A 120.6
C25 C24 H24A 120.6
C20 C25 C24 122.6(5)
C20 C25 P2 113.1(4)
C24 C25 P2 124.3(5)
C31 C26 C27 119.0(5)
C31 C26 P2 122.2(4)
C27 C26 P2 118.8(4)
C28 C27 C26 119.8(5)
C28 C27 H27A 120.1
C26 C27 H27A 120.1
C29 C28 C27 120.8(6)
C29 C28 H28A 119.6
C27 C28 H28A 119.6
C30 C29 C28 119.4(5)
C30 C29 H29A 120.3
C28 C29 H29A 120.3
C31 C30 C29 120.6(6)
C31 C30 H30A 119.7
C29 C30 H30A 119.7
C30 C31 C26 120.4(6)
C30 C31 H31A 119.8
C26 C31 H31A 119.8
C33 C32 C37 118.9(5)
C33 C32 P2 124.3(4)
C37 C32 P2 116.8(4)
C34 C33 C32 120.6(6)
C34 C33 H33A 119.7
C32 C33 H33A 119.7
C33 C34 C35 120.4(6)
C33 C34 H34A 119.8
C35 C34 H34A 119.8
C36 C35 C34 119.9(6)
C36 C35 H35A 120.1
C34 C35 H35A 120.1
C35 C36 C37 120.2(5)
C35 C36 H36A 119.9
C37 C36 H36A 119.9
C32 C37 C36 120.0(6)
C32 C37 H37A 120.0
C36 C37 H37A 120.0
C44 P3 C50 101.3(3)
C44 P3 C43 108.9(2)
C50 P3 C43 104.9(3)
C44 P3 Rh1 125.61(18)
C50 P3 Rh1 117.9(2)
C43 P3 Rh1 96.23(19)
C39 C38 C43 116.5(5)
C39 C38 B1 124.0(5)
C43 C38 B1 119.5(5)
C40 C39 C38 120.9(5)
C40 C39 H39A 119.6
C38 C39 H39A 119.6
C39 C40 C41 120.9(6)
C39 C40 H40A 119.5
C41 C40 H40A 119.5
C42 C41 C40 120.0(5)
C42 C41 H41A 120.0
C40 C41 H41A 120.0
C41 C42 C43 119.9(5)
C41 C42 H42A 120.1
C43 C42 H42A 120.1
C42 C43 C38 121.8(5)
C42 C43 P3 122.7(4)
C38 C43 P3 114.3(4)
C49 C44 C45 119.8(5)
C49 C44 P3 118.6(4)
C45 C44 P3 121.6(4)
C46 C45 C44 119.5(5)
C46 C45 H45A 120.3
C44 C45 H45A 120.3
C47 C46 C45 120.4(5)
C47 C46 H46A 119.8
C45 C46 H46A 119.8
C46 C47 C48 121.1(6)
C46 C47 H47A 119.4
C48 C47 H47A 119.4
C47 C48 C49 119.4(6)
C47 C48 H48A 120.3
C49 C48 H48A 120.3
C44 C49 C48 119.8(5)
C44 C49 H49A 120.1
C48 C49 H49A 120.1
C51 C50 C55 119.4(5)
C51 C50 P3 120.7(4)
C55 C50 P3 119.7(5)
C50 C51 C52 120.6(6)
C50 C51 H51A 119.7
C52 C51 H51A 119.7
C53 C52 C51 120.1(6)
C53 C52 H52A 119.9
C51 C52 H52A 119.9
C52 C53 C54 120.1(6)
C52 C53 H53A 119.9
C54 C53 H53A 119.9
C53 C54 C55 120.5(6)
C53 C54 H54A 119.7
C55 C54 H54A 119.7
C50 C55 C54 119.2(6)
C50 C55 H55A 120.4
C54 C55 H55A 120.4
F2 B2 F4 118.5(13)
F2 B2 F1 102.9(14)
F4 B2 F1 108.7(12)
F2 B2 F3 113.2(12)
F4 B2 F3 105.6(12)
F1 B2 F3 107.3(11)
B2 F2 B2B 31.8(9)
B2B F3 B2 28.8(8)
B2B F4 B2 30.5(9)
F2 B2B F4 119.0(16)
F2 B2B F1B 97.7(17)
F4 B2B F1B 106.0(17)
F2 B2B F3 112.8(15)
F4 B2B F3 110.8(16)
F1B B2B F3 109.1(16)
Cl2 C56 Cl1 113.2(5)
Cl2 C56 H56A 108.9
Cl1 C56 H56A 108.9
Cl2 C56 H56B 108.9
Cl1 C56 H56B 108.9
H56A C56 H56B 107.8
Cl4 C57 Cl3 100.8(19)
Cl4 C57 H57A 111.6
Cl3 C57 H57A 111.6
Cl4 C57 H57B 111.6
Cl3 C57 H57B 111.6
H57A C57 H57B 109.4
C57B Cl3 C57 30(2)
C57B Cl4 C57 37.2(16)
Cl3 C57B Cl4 137(3)
Cl3 C57B H57C 102.8
Cl4 C57B H57C 102.8
Cl3 C57B H57D 102.8
Cl4 C57B H57D 102.8
H57C C57B H57D 105.0
Cl6 C58 Cl5 104.6(10)
Cl6 C58 H58A 110.8
Cl5 C58 H58A 110.8
Cl6 C58 H58B 110.8
Cl5 C58 H58B 110.8
H58A C58 H58B 108.9
Cl6B C58B H58C 108.0
Cl6B C58B H58D 108.0
H58C C58B H58D 107.2

loop_
_geom_bond_atom_site_label_1
_geom_bond_atom_site_label_2
_geom_bond_distance
Rh1 C1 1.949(6)
Rh1 B1 2.286(6)
Rh1 P1 2.3104(16)
Rh1 P2 2.3276(15)
Rh1 P3 2.3773(15)
C1 O1 1.113(7)
B1 C38 1.608(8)
B1 C2 1.614(8)
B1 C20 1.619(8)
P1 C7 1.813(6)
P1 C14 1.827(6)
P1 C8 1.835(6)
C2 C7 1.406(8)
C2 C3 1.409(8)
C3 C4 1.386(9)
C3 H3A 0.9500
C4 C5 1.377(10)
C4 H4A 0.9500
C5 C6 1.382(9)
C5 H5A 0.9500
C6 C7 1.398(8)
C6 H6A 0.9500
C8 C9 1.378(9)
C8 C13 1.398(8)
C9 C10 1.399(8)
C9 H9A 0.9500
C10 C11 1.369(10)
C10 H10A 0.9500
C11 C12 1.363(10)
C11 H11A 0.9500
C12 C13 1.398(9)
C12 H12A 0.9500
C13 H13A 0.9500
C14 C19 1.386(9)
C14 C15 1.402(9)
C15 C16 1.397(10)
C15 H15A 0.9500
C16 C17 1.341(12)
C16 H16A 0.9500
C17 C18 1.395(12)
C17 H17A 0.9500
C18 C19 1.390(9)
C18 H18A 0.9500
C19 H19A 0.9500
P2 C32 1.810(6)
P2 C25 1.822(6)
P2 C26 1.824(6)
C20 C25 1.391(8)
C20 C21 1.407(7)
C21 C22 1.375(8)
C21 H21A 0.9500
C22 C23 1.389(9)
C22 H22A 0.9500
C23 C24 1.395(8)
C23 H23A 0.9500
C24 C25 1.401(8)
C24 H24A 0.9500
C26 C31 1.396(8)
C26 C27 1.403(8)
C27 C28 1.390(8)
C27 H27A 0.9500
C28 C29 1.387(9)
C28 H28A 0.9500
C29 C30 1.385(9)
C29 H29A 0.9500
C30 C31 1.384(8)
C30 H30A 0.9500
C31 H31A 0.9500
C32 C33 1.394(8)
C32 C37 1.394(8)
C33 C34 1.375(9)
C33 H33A 0.9500
C34 C35 1.386(9)
C34 H34A 0.9500
C35 C36 1.374(9)
C35 H35A 0.9500
C36 C37 1.396(8)
C36 H36A 0.9500
C37 H37A 0.9500
P3 C44 1.820(6)
P3 C50 1.829(5)
P3 C43 1.842(6)
C38 C39 1.413(8)
C38 C43 1.418(8)
C39 C40 1.385(8)
C39 H39A 0.9500
C40 C41 1.385(8)
C40 H40A 0.9500
C41 C42 1.371(8)
C41 H41A 0.9500
C42 C43 1.391(8)
C42 H42A 0.9500
C44 C49 1.392(8)
C44 C45 1.401(8)
C45 C46 1.387(8)
C45 H45A 0.9500
C46 C47 1.369(8)
C46 H46A 0.9500
C47 C48 1.379(8)
C47 H47A 0.9500
C48 C49 1.399(8)
C48 H48A 0.9500
C49 H49A 0.9500
C50 C51 1.375(9)
C50 C55 1.396(8)
C51 C52 1.390(8)
C51 H51A 0.9500
C52 C53 1.368(9)
C52 H52A 0.9500
C53 C54 1.370(10)
C53 H53A 0.9500
C54 C55 1.399(8)
C54 H54A 0.9500
C55 H55A 0.9500
B2 F2 1.280(16)
B2 F4 1.382(17)
B2 F1 1.39(2)
B2 F3 1.457(17)
F2 B2B 1.33(2)
F3 B2B 1.42(2)
F4 B2B 1.33(2)
B2B F1B 1.38(3)
C56 Cl2 1.724(9)
C56 Cl1 1.753(9)
C56 H56A 0.9900
C56 H56B 0.9900
C57 Cl4 1.79(4)
C57 Cl3 2.14(4)
C57 H57A 0.9900
C57 H57B 0.9900
Cl3 C57B 1.49(4)
Cl4 C57B 1.77(4)
C57B H57C 0.9900
C57B H57D 0.9900
C58 Cl6 1.744(17)
C58 Cl5 1.85(2)
C58 H58A 0.9900
C58 H58B 0.9900
C58B Cl6B 1.52(2)
C58B H58C 0.9900
C58B H58D 0.9900

loop_
_geom_torsion_atom_site_label_1
_geom_torsion_atom_site_label_2
_geom_torsion_atom_site_label_3
_geom_torsion_atom_site_label_4
_geom_torsion
B1 Rh1 C1 O1 4(9)
P1 Rh1 C1 O1 -83(9)
P2 Rh1 C1 O1 20(12)
P3 Rh1 C1 O1 83(9)
C1 Rh1 B1 C38 36.1(4)
P1 Rh1 B1 C38 122.8(3)
P2 Rh1 B1 C38 -143.1(3)
P3 Rh1 B1 C38 -47.5(3)
C1 Rh1 B1 C2 -87.2(4)
P1 Rh1 B1 C2 -0.5(3)
P2 Rh1 B1 C2 93.6(4)
P3 Rh1 B1 C2 -170.8(4)
C1 Rh1 B1 C20 153.9(4)
P1 Rh1 B1 C20 -119.4(3)
P2 Rh1 B1 C20 -25.3(3)
P3 Rh1 B1 C20 70.3(3)
C1 Rh1 P1 C7 98.8(3)
B1 Rh1 P1 C7 3.4(2)
P2 Rh1 P1 C7 -78.40(19)
P3 Rh1 P1 C7 39.1(3)
C1 Rh1 P1 C14 -131.4(3)
B1 Rh1 P1 C14 133.2(3)
P2 Rh1 P1 C14 51.4(2)
P3 Rh1 P1 C14 168.9(2)
C1 Rh1 P1 C8 -13.5(3)
B1 Rh1 P1 C8 -108.8(3)
P2 Rh1 P1 C8 169.3(2)
P3 Rh1 P1 C8 -73.1(3)
C38 B1 C2 C7 -115.0(6)
C20 B1 C2 C7 112.6(6)
Rh1 B1 C2 C7 -4.0(7)
C38 B1 C2 C3 68.6(7)
C20 B1 C2 C3 -63.8(6)
Rh1 B1 C2 C3 179.5(4)
C7 C2 C3 C4 1.1(9)
B1 C2 C3 C4 177.9(6)
C2 C3 C4 C5 -0.2(10)
C3 C4 C5 C6 0.3(11)
C4 C5 C6 C7 -1.4(10)
C5 C6 C7 C2 2.4(9)
C5 C6 C7 P1 175.8(5)
C3 C2 C7 C6 -2.2(8)
B1 C2 C7 C6 -178.7(5)
C3 C2 C7 P1 -176.1(4)
B1 C2 C7 P1 7.5(7)
C14 P1 C7 C6 48.3(6)
C8 P1 C7 C6 -61.5(5)
Rh1 P1 C7 C6 179.7(5)
C14 P1 C7 C2 -137.9(4)
C8 P1 C7 C2 112.2(4)
Rh1 P1 C7 C2 -6.6(5)
C7 P1 C8 C9 -18.6(6)
C14 P1 C8 C9 -138.4(5)
Rh1 P1 C8 C9 94.3(5)
C7 P1 C8 C13 166.9(5)
C14 P1 C8 C13 47.1(5)
Rh1 P1 C8 C13 -80.2(5)
C13 C8 C9 C10 -2.6(9)
P1 C8 C9 C10 -177.1(5)
C8 C9 C10 C11 2.6(10)
C9 C10 C11 C12 -1.6(10)
C10 C11 C12 C13 0.5(10)
C9 C8 C13 C12 1.6(9)
P1 C8 C13 C12 176.2(5)
C11 C12 C13 C8 -0.6(10)
C7 P1 C14 C19 160.1(5)
C8 P1 C14 C19 -88.7(5)
Rh1 P1 C14 C19 35.3(5)
C7 P1 C14 C15 -28.0(6)
C8 P1 C14 C15 83.3(6)
Rh1 P1 C14 C15 -152.7(5)
C19 C14 C15 C16 -0.3(10)
P1 C14 C15 C16 -172.0(5)
C14 C15 C16 C17 1.3(11)
C15 C16 C17 C18 -2.1(12)
C16 C17 C18 C19 1.7(11)
C15 C14 C19 C18 0.0(10)
P1 C14 C19 C18 172.4(5)
C17 C18 C19 C14 -0.7(10)
C1 Rh1 P2 C32 131(4)
B1 Rh1 P2 C32 147.4(3)
P1 Rh1 P2 C32 -126.7(2)
P3 Rh1 P2 C32 68.0(2)
C1 Rh1 P2 C25 9(4)
B1 Rh1 P2 C25 24.9(2)
P1 Rh1 P2 C25 110.90(19)
P3 Rh1 P2 C25 -54.43(19)
C1 Rh1 P2 C26 -107(4)
B1 Rh1 P2 C26 -90.6(3)
P1 Rh1 P2 C26 -4.6(2)
P3 Rh1 P2 C26 -170.0(2)
C38 B1 C20 C25 129.3(6)
C2 B1 C20 C25 -95.8(6)
Rh1 B1 C20 C25 20.8(6)
C38 B1 C20 C21 -53.0(7)
C2 B1 C20 C21 81.9(6)
Rh1 B1 C20 C21 -161.5(4)
C25 C20 C21 C22 0.4(8)
B1 C20 C21 C22 -177.5(5)
C20 C21 C22 C23 -0.6(9)
C21 C22 C23 C24 0.8(9)
C22 C23 C24 C25 -0.8(9)
C21 C20 C25 C24 -0.4(8)
B1 C20 C25 C24 177.3(5)
C21 C20 C25 P2 -176.5(4)
B1 C20 C25 P2 1.2(7)
C23 C24 C25 C20 0.7(9)
C23 C24 C25 P2 176.3(5)
C32 P2 C25 C20 -141.4(4)
C26 P2 C25 C20 106.7(4)
Rh1 P2 C25 C20 -21.8(4)
C32 P2 C25 C24 42.5(6)
C26 P2 C25 C24 -69.3(5)
Rh1 P2 C25 C24 162.2(5)
C32 P2 C26 C31 21.9(5)
C25 P2 C26 C31 140.9(5)
Rh1 P2 C26 C31 -102.7(5)
C32 P2 C26 C27 -160.0(4)
C25 P2 C26 C27 -41.0(5)
Rh1 P2 C26 C27 75.3(5)
C31 C26 C27 C28 0.9(8)
P2 C26 C27 C28 -177.2(4)
C26 C27 C28 C29 -0.2(9)
C27 C28 C29 C30 -0.8(9)
C28 C29 C30 C31 1.1(10)
C29 C30 C31 C26 -0.4(9)
C27 C26 C31 C30 -0.6(9)
P2 C26 C31 C30 177.5(5)
C25 P2 C32 C33 -46.3(6)
C26 P2 C32 C33 64.8(6)
Rh1 P2 C32 C33 -162.8(5)
C25 P2 C32 C37 134.5(5)
C26 P2 C32 C37 -114.4(5)
Rh1 P2 C32 C37 17.9(5)
C37 C32 C33 C34 -1.7(10)
P2 C32 C33 C34 179.0(5)
C32 C33 C34 C35 0.3(11)
C33 C34 C35 C36 0.7(11)
C34 C35 C36 C37 -0.2(10)
C33 C32 C37 C36 2.2(9)
P2 C32 C37 C36 -178.5(5)
C35 C36 C37 C32 -1.3(10)
C1 Rh1 P3 C44 -175.2(3)
B1 Rh1 P3 C44 -79.0(3)
P1 Rh1 P3 C44 -115.2(3)
P2 Rh1 P3 C44 2.3(2)
C1 Rh1 P3 C50 54.0(3)
B1 Rh1 P3 C50 150.2(3)
P1 Rh1 P3 C50 114.0(3)
P2 Rh1 P3 C50 -128.5(2)
C1 Rh1 P3 C43 -56.6(2)
B1 Rh1 P3 C43 39.7(2)
P1 Rh1 P3 C43 3.4(3)
P2 Rh1 P3 C43 120.90(17)
C2 B1 C38 C39 -18.2(8)
C20 B1 C38 C39 113.2(6)
Rh1 B1 C38 C39 -133.4(5)
C2 B1 C38 C43 162.3(5)
C20 B1 C38 C43 -66.3(6)
Rh1 B1 C38 C43 47.0(5)
C43 C38 C39 C40 0.2(8)
B1 C38 C39 C40 -179.3(5)
C38 C39 C40 C41 -0.1(9)
C39 C40 C41 C42 0.2(9)
C40 C41 C42 C43 -0.4(9)
C41 C42 C43 C38 0.5(8)
C41 C42 C43 P3 -166.8(4)
C39 C38 C43 C42 -0.4(8)
B1 C38 C43 C42 179.2(5)
C39 C38 C43 P3 167.8(4)
B1 C38 C43 P3 -12.6(6)
C44 P3 C43 C42 -87.7(5)
C50 P3 C43 C42 20.1(5)
Rh1 P3 C43 C42 141.2(4)
C44 P3 C43 C38 104.2(4)
C50 P3 C43 C38 -148.0(4)
Rh1 P3 C43 C38 -26.9(4)
C50 P3 C44 C49 59.2(5)
C43 P3 C44 C49 169.5(4)
Rh1 P3 C44 C49 -77.7(5)
C50 P3 C44 C45 -121.5(5)
C43 P3 C44 C45 -11.2(5)
Rh1 P3 C44 C45 101.5(4)
C49 C44 C45 C46 1.0(8)
P3 C44 C45 C46 -178.3(4)
C44 C45 C46 C47 -1.4(8)
C45 C46 C47 C48 0.8(9)
C46 C47 C48 C49 0.3(9)
C45 C44 C49 C48 0.1(8)
P3 C44 C49 C48 179.4(4)
C47 C48 C49 C44 -0.7(8)
C44 P3 C50 C51 37.0(6)
C43 P3 C50 C51 -76.4(5)
Rh1 P3 C50 C51 178.1(4)
C44 P3 C50 C55 -147.7(5)
C43 P3 C50 C55 99.0(5)
Rh1 P3 C50 C55 -6.5(6)
C55 C50 C51 C52 -1.2(9)
P3 C50 C51 C52 174.2(5)
C50 C51 C52 C53 -0.8(10)
C51 C52 C53 C54 1.9(10)
C52 C53 C54 C55 -0.9(10)
C51 C50 C55 C54 2.1(9)
P3 C50 C55 C54 -173.3(5)
C53 C54 C55 C50 -1.1(10)
F4 B2 F2 B2B 60(2)
F1 B2 F2 B2B 180(3)
F3 B2 F2 B2B -65(2)
F2 B2 F3 B2B 68(2)
F4 B2 F3 B2B -63(3)
F1 B2 F3 B2B -179(3)
F2 B2 F4 B2B -64(2)
F1 B2 F4 B2B 180(3)
F3 B2 F4 B2B 65(2)
B2 F2 B2B F4 -64(3)
B2 F2 B2B F1B -178(3)
B2 F2 B2B F3 68(3)
B2 F4 B2B F2 60(2)
B2 F4 B2B F1B 169(3)
B2 F4 B2B F3 -73(3)
B2 F3 B2B F2 -63(2)
B2 F3 B2B F4 73(3)
B2 F3 B2B F1B -170(3)
Cl4 C57 Cl3 C57B 43(4)
Cl3 C57 Cl4 C57B -29(3)
C57 Cl3 C57B Cl4 -84(6)
C57 Cl4 C57B Cl3 98(6)
